data_7048699
loop_
_publ_author_name
'Krieck, Sven'
'Kalden, Diana'
'Oberheide, Ansgar'
'Seyfarth, Lydia'
'Arndt, Hans-Dieter'
'G\"orls, Helmar'
'Westerhausen, Matthias'

_publ_section_title
;
 Synthesis and catalytic activity of tridentate
 N-(2-pyridylethyl)-substituted bulky amidinates of calcium and strontium.
;
_journal_issue 7
_journal_name_full 'Dalton transactions (Cambridge, England : 2003)'
_journal_page_first 2479
_journal_page_last 2490
_journal_paper_doi 10.1039/c8dt04905j
_journal_volume 48
_journal_year 2019
_chemical_formula_moiety 'C52 H60 Ca N6'
_chemical_formula_sum 'C52 H60 Ca N6'
_chemical_formula_weight 809.14
_space_group_IT_number 14
_space_group_name_Hall '-P 2yn'
_space_group_name_H-M_alt 'P 1 21/n 1'
_symmetry_cell_setting monoclinic
_symmetry_space_group_name_Hall '-P 2yn'
_symmetry_space_group_name_H-M 'P 1 21/n 1'
_atom_sites_solution_hydrogens geom
_atom_sites_solution_primary direct
_atom_sites_solution_secondary difmap
_audit_creation_method SHELXL-97
_audit_update_record
;
2018-12-12 deposited with the CCDC.
2019-01-22 downloaded from the CCDC.
;
_cell_angle_alpha 90
_cell_angle_beta 95.972(1)
_cell_angle_gamma 90
_cell_formula_units_Z 4
_cell_length_a 11.9432(2)
_cell_length_b 19.2797(3)
_cell_length_c 20.0270(4)
_cell_measurement_reflns_used 29604
_cell_measurement_temperature 133(2)
_cell_measurement_theta_max 27.48
_cell_measurement_theta_min 2.01
_cell_volume 4586.42(14)
_computing_cell_refinement DENZO
_computing_data_collection COLLECT
_computing_data_reduction DENZO
_computing_molecular_graphics SHELXTL/PC
_computing_publication_material SHELXL-97
_computing_structure_refinement 'SHELXL-97 (Sheldrick, 2008)'
_computing_structure_solution 'SHELXS-97 (Sheldrick, 2008)'
_diffrn_ambient_temperature 133(2)
_diffrn_measured_fraction_theta_full 0.993
_diffrn_measured_fraction_theta_max 0.993
_diffrn_measurement_device_type KappaCCD
_diffrn_measurement_method 'phi- + omega-scan'
_diffrn_radiation_monochromator graphite
_diffrn_radiation_source 'fine-focus sealed tube'
_diffrn_radiation_type MoK\a
_diffrn_radiation_wavelength 0.71073
_diffrn_reflns_av_R_equivalents 0.1048
_diffrn_reflns_av_sigmaI/netI 0.0882
_diffrn_reflns_limit_h_max 15
_diffrn_reflns_limit_h_min -15
_diffrn_reflns_limit_k_max 25
_diffrn_reflns_limit_k_min -21
_diffrn_reflns_limit_l_max 23
_diffrn_reflns_limit_l_min -26
_diffrn_reflns_number 29604
_diffrn_reflns_theta_full 27.48
_diffrn_reflns_theta_max 27.48
_diffrn_reflns_theta_min 2.01
_exptl_absorpt_coefficient_mu 0.178
_exptl_absorpt_correction_T_max 0.7456
_exptl_absorpt_correction_T_min 0.5355
_exptl_absorpt_correction_type multi-scan
_exptl_absorpt_process_details 'SADABS, Bruker-AXS, 2002'
_exptl_crystal_colour colourless
_exptl_crystal_density_diffrn 1.172
_exptl_crystal_density_method 'not measured'
_exptl_crystal_description prism
_exptl_crystal_F_000 1736
_exptl_crystal_size_max 0.132
_exptl_crystal_size_mid 0.102
_exptl_crystal_size_min 0.088
_refine_diff_density_max 0.396
_refine_diff_density_min -0.322
_refine_diff_density_rms 0.065
_refine_ls_extinction_method none
_refine_ls_goodness_of_fit_ref 1.129
_refine_ls_hydrogen_treatment constr
_refine_ls_matrix_type full
_refine_ls_number_parameters 540
_refine_ls_number_reflns 10453
_refine_ls_number_restraints 0
_refine_ls_restrained_S_all 1.129
_refine_ls_R_factor_all 0.1327
_refine_ls_R_factor_gt 0.0799
_refine_ls_shift/su_max 0.001
_refine_ls_shift/su_mean 0.000
_refine_ls_structure_factor_coef Fsqd
_refine_ls_weighting_details 'calc w=1/[\s^2^(Fo^2^)+(0.0370P)^2^+6.9537P] where P=(Fo^2^+2Fc^2^)/3'
_refine_ls_weighting_scheme calc
_refine_ls_wR_factor_gt 0.1563
_refine_ls_wR_factor_ref 0.1804
_reflns_number_gt 6860
_reflns_number_total 10453
_reflns_threshold_expression >2sigma(I)
_cod_data_source_file c8dt04905j2.cif
_cod_data_source_block FO6105
_cod_depositor_comments 'Adding full bibliography for 7048697--7048702.cif.'
_cod_original_sg_symbol_H-M 'P 21/n'
_cod_database_code 7048699

loop_
_symmetry_equiv_pos_as_xyz
'x, y, z'
'-x+1/2, y+1/2, -z+1/2'
'-x, -y, -z'
'x-1/2, -y-1/2, z-1/2'

loop_
_atom_site_label
_atom_site_type_symbol
_atom_site_fract_x
_atom_site_fract_y
_atom_site_fract_z
_atom_site_U_iso_or_equiv
_atom_site_adp_type
_atom_site_occupancy
_atom_site_symmetry_multiplicity
_atom_site_calc_flag
_atom_site_refinement_flags
Ca1 Ca 0.72157(5) 0.72855(3) 0.49298(3) 0.02613(16) Uani 1 1 d .
N1 N 0.5202(2) 0.75854(12) 0.48879(14) 0.0258(6) Uani 1 1 d .
N2 N 0.6513(2) 0.83443(13) 0.53424(14) 0.0291(6) Uani 1 1 d .
N3 N 0.8987(2) 0.79950(15) 0.52697(14) 0.0319(6) Uani 1 1 d .
N4 N 0.7424(2) 0.70148(13) 0.37617(13) 0.0265(6) Uani 1 1 d .
N5 N 0.8134(2) 0.62731(13) 0.45643(13) 0.0293(6) Uani 1 1 d .
N6 N 0.7678(2) 0.65704(15) 0.60031(14) 0.0334(6) Uani 1 1 d .
C1 C 0.5426(3) 0.81617(15) 0.52428(16) 0.0253(6) Uani 1 1 d .
C2 C 0.4535(2) 0.85707(16) 0.55388(16) 0.0262(7) Uani 1 1 d .
C3 C 0.3761(3) 0.82430(18) 0.59075(17) 0.0329(7) Uani 1 1 d .
H3A H 0.3781 0.7753 0.5962 0.039 Uiso 1 1 calc R
C4 C 0.2959(3) 0.86341(19) 0.61967(19) 0.0394(9) Uani 1 1 d .
H4A H 0.2438 0.8410 0.6453 0.047 Uiso 1 1 calc R
C5 C 0.2914(3) 0.93418(18) 0.61150(18) 0.0367(8) Uani 1 1 d .
H5A H 0.2362 0.9604 0.6313 0.044 Uiso 1 1 calc R
C6 C 0.3672(3) 0.96737(18) 0.57453(18) 0.0350(8) Uani 1 1 d .
H6A H 0.3639 1.0162 0.5684 0.042 Uiso 1 1 calc R
C7 C 0.4484(3) 0.92804(17) 0.54645(18) 0.0332(8) Uani 1 1 d .
H7A H 0.5014 0.9507 0.5217 0.040 Uiso 1 1 calc R
C8 C 0.4103(3) 0.74166(16) 0.46059(16) 0.0265(7) Uani 1 1 d .
C9 C 0.3529(3) 0.78179(17) 0.40933(17) 0.0294(7) Uani 1 1 d .
C10 C 0.2499(3) 0.75704(19) 0.37828(19) 0.0388(8) Uani 1 1 d .
H10A H 0.2108 0.7834 0.3432 0.047 Uiso 1 1 calc R
C11 C 0.2044(3) 0.6957(2) 0.3972(2) 0.0423(9) Uani 1 1 d .
H11A H 0.1343 0.6801 0.3756 0.051 Uiso 1 1 calc R
C12 C 0.2612(3) 0.65653(19) 0.44815(19) 0.0374(8) Uani 1 1 d .
H12A H 0.2290 0.6144 0.4617 0.045 Uiso 1 1 calc R
C13 C 0.3641(3) 0.67805(17) 0.47939(17) 0.0318(7) Uani 1 1 d .
C14 C 0.4013(3) 0.84824(17) 0.38285(17) 0.0329(7) Uani 1 1 d .
H14A H 0.4691 0.8610 0.4140 0.040 Uiso 1 1 calc R
C15 C 0.4398(3) 0.8365(2) 0.3136(2) 0.0443(9) Uani 1 1 d .
H15A H 0.4755 0.8788 0.2988 0.066 Uiso 1 1 calc R
H15B H 0.3746 0.8249 0.2817 0.066 Uiso 1 1 calc R
H15C H 0.4940 0.7982 0.3157 0.066 Uiso 1 1 calc R
C16 C 0.3185(3) 0.90920(18) 0.3813(2) 0.0425(9) Uani 1 1 d .
H16A H 0.2951 0.9163 0.4263 0.064 Uiso 1 1 calc R
H16B H 0.2522 0.8989 0.3498 0.064 Uiso 1 1 calc R
H16C H 0.3551 0.9513 0.3669 0.064 Uiso 1 1 calc R
C17 C 0.4313(3) 0.63290(17) 0.53144(18) 0.0347(8) Uani 1 1 d .
H17A H 0.4727 0.6646 0.5650 0.042 Uiso 1 1 calc R
C18 C 0.3607(4) 0.5843(2) 0.5699(2) 0.0505(10) Uani 1 1 d .
H18A H 0.3006 0.6107 0.5880 0.076 Uiso 1 1 calc R
H18B H 0.4086 0.5627 0.6068 0.076 Uiso 1 1 calc R
H18C H 0.3274 0.5482 0.5395 0.076 Uiso 1 1 calc R
C19 C 0.5198(3) 0.59197(18) 0.4973(2) 0.0425(9) Uani 1 1 d .
H19A H 0.5626 0.6238 0.4715 0.064 Uiso 1 1 calc R
H19B H 0.4821 0.5573 0.4670 0.064 Uiso 1 1 calc R
H19C H 0.5712 0.5687 0.5315 0.064 Uiso 1 1 calc R
C20 C 0.6937(3) 0.88722(17) 0.58070(18) 0.0333(8) Uani 1 1 d .
H20A H 0.6428 0.8927 0.6163 0.040 Uiso 1 1 calc R
H20B H 0.6977 0.9321 0.5571 0.040 Uiso 1 1 calc R
C21 C 0.8113(3) 0.86583(18) 0.61178(17) 0.0341(8) Uani 1 1 d .
H21A H 0.8385 0.9005 0.6462 0.041 Uiso 1 1 calc R
H21B H 0.8056 0.8207 0.6348 0.041 Uiso 1 1 calc R
C22 C 0.8960(3) 0.85954(17) 0.56198(16) 0.0305(7) Uani 1 1 d .
C23 C 0.9713(3) 0.91312(18) 0.55337(18) 0.0363(8) Uani 1 1 d .
H23A H 0.9664 0.9555 0.5771 0.044 Uiso 1 1 calc R
C24 C 1.0529(3) 0.9044(2) 0.5102(2) 0.0422(9) Uani 1 1 d .
H24A H 1.1041 0.9409 0.5036 0.051 Uiso 1 1 calc R
C25 C 1.0594(3) 0.8426(2) 0.4770(2) 0.0423(9) Uani 1 1 d .
H25A H 1.1167 0.8345 0.4483 0.051 Uiso 1 1 calc R
C26 C 0.9795(3) 0.79236(19) 0.48660(19) 0.0382(8) Uani 1 1 d .
H26A H 0.9827 0.7500 0.4627 0.046 Uiso 1 1 calc R
C27 C 0.8042(2) 0.64442(15) 0.39229(16) 0.0251(6) Uani 1 1 d .
C28 C 0.8623(2) 0.60563(16) 0.34123(16) 0.0264(7) Uani 1 1 d .
C29 C 0.9311(3) 0.64069(18) 0.30069(17) 0.0311(7) Uani 1 1 d .
H29A H 0.9381 0.6897 0.3042 0.037 Uiso 1 1 calc R
C30 C 0.9897(3) 0.60521(19) 0.25522(18) 0.0366(8) Uani 1 1 d .
H30A H 1.0380 0.6297 0.2287 0.044 Uiso 1 1 calc R
C31 C 0.9781(3) 0.53469(19) 0.24845(18) 0.0384(8) Uani 1 1 d .
H31A H 1.0175 0.5106 0.2168 0.046 Uiso 1 1 calc R
C32 C 0.9088(3) 0.49849(18) 0.28781(18) 0.0359(8) Uani 1 1 d .
H32A H 0.9001 0.4497 0.2829 0.043 Uiso 1 1 calc R
C33 C 0.8523(3) 0.53422(17) 0.33442(17) 0.0309(7) Uani 1 1 d .
H33A H 0.8062 0.5094 0.3620 0.037 Uiso 1 1 calc R
C34 C 0.7036(3) 0.71904(16) 0.30948(16) 0.0268(7) Uani 1 1 d .
C35 C 0.7426(3) 0.78074(17) 0.28248(17) 0.0318(7) Uani 1 1 d .
C36 C 0.6974(3) 0.80276(19) 0.21957(18) 0.0388(8) Uani 1 1 d .
H36A H 0.7252 0.8439 0.2011 0.047 Uiso 1 1 calc R
C37 C 0.6127(3) 0.7658(2) 0.18323(19) 0.0425(9) Uani 1 1 d .
H37A H 0.5810 0.7820 0.1406 0.051 Uiso 1 1 calc R
C38 C 0.5746(3) 0.70536(19) 0.20955(18) 0.0376(8) Uani 1 1 d .
H38A H 0.5165 0.6800 0.1843 0.045 Uiso 1 1 calc R
C39 C 0.6181(3) 0.68018(17) 0.27162(16) 0.0305(7) Uani 1 1 d .
C40 C 0.8312(3) 0.82360(18) 0.32371(18) 0.0360(8) Uani 1 1 d .
H40A H 0.8723 0.7916 0.3571 0.043 Uiso 1 1 calc R
C41 C 0.9186(4) 0.8552(2) 0.2824(2) 0.0612(12) Uani 1 1 d .
H41A H 0.9519 0.8186 0.2568 0.092 Uiso 1 1 calc R
H41B H 0.9777 0.8777 0.3124 0.092 Uiso 1 1 calc R
H41C H 0.8823 0.8897 0.2513 0.092 Uiso 1 1 calc R
C42 C 0.7755(4) 0.8796(2) 0.3636(2) 0.0511(10) Uani 1 1 d .
H42A H 0.7220 0.8578 0.3910 0.077 Uiso 1 1 calc R
H42B H 0.7356 0.9126 0.3324 0.077 Uiso 1 1 calc R
H42C H 0.8334 0.9042 0.3928 0.077 Uiso 1 1 calc R
C43 C 0.5691(3) 0.61471(17) 0.29941(17) 0.0327(7) Uani 1 1 d .
H43A H 0.6142 0.6033 0.3429 0.039 Uiso 1 1 calc R
C44 C 0.5751(3) 0.55257(19) 0.25253(19) 0.0420(9) Uani 1 1 d .
H44A H 0.6537 0.5440 0.2450 0.063 Uiso 1 1 calc R
H44B H 0.5310 0.5624 0.2095 0.063 Uiso 1 1 calc R
H44C H 0.5445 0.5115 0.2730 0.063 Uiso 1 1 calc R
C45 C 0.4476(3) 0.6272(2) 0.31374(19) 0.0408(9) Uani 1 1 d .
H45A H 0.4450 0.6666 0.3445 0.061 Uiso 1 1 calc R
H45B H 0.4186 0.5857 0.3343 0.061 Uiso 1 1 calc R
H45C H 0.4012 0.6375 0.2716 0.061 Uiso 1 1 calc R
C46 C 0.8935(3) 0.57679(17) 0.48569(17) 0.0333(8) Uani 1 1 d .
H46A H 0.9600 0.5751 0.4601 0.040 Uiso 1 1 calc R
H46B H 0.8587 0.5301 0.4847 0.040 Uiso 1 1 calc R
C47 C 0.9287(3) 0.59892(18) 0.55848(17) 0.0351(8) Uani 1 1 d .
H47A H 0.9872 0.5666 0.5786 0.042 Uiso 1 1 calc R
H47B H 0.9626 0.6458 0.5584 0.042 Uiso 1 1 calc R
C48 C 0.8331(3) 0.60014(18) 0.60150(17) 0.0329(7) Uani 1 1 d .
C49 C 0.8131(3) 0.54364(19) 0.64195(18) 0.0403(9) Uani 1 1 d .
H49A H 0.8581 0.5031 0.6409 0.048 Uiso 1 1 calc R
C50 C 0.7286(3) 0.5463(2) 0.68338(19) 0.0475(10) Uani 1 1 d .
H50A H 0.7148 0.5080 0.7112 0.057 Uiso 1 1 calc R
C51 C 0.6641(3) 0.6055(2) 0.6838(2) 0.0474(10) Uani 1 1 d .
H51A H 0.6058 0.6094 0.7124 0.057 Uiso 1 1 calc R
C52 C 0.6864(3) 0.6589(2) 0.64162(18) 0.0398(8) Uani 1 1 d .
H52A H 0.6415 0.6995 0.6418 0.048 Uiso 1 1 calc R

loop_
_atom_site_aniso_label
_atom_site_aniso_U_11
_atom_site_aniso_U_22
_atom_site_aniso_U_33
_atom_site_aniso_U_23
_atom_site_aniso_U_13
_atom_site_aniso_U_12
Ca1 0.0220(3) 0.0288(3) 0.0270(3) -0.0017(3) -0.0007(2) 0.0033(3)
N1 0.0198(13) 0.0246(13) 0.0328(15) -0.0024(11) 0.0010(11) 0.0014(10)
N2 0.0218(13) 0.0305(14) 0.0350(16) -0.0053(12) 0.0034(11) -0.0016(11)
N3 0.0233(14) 0.0421(16) 0.0292(16) 0.0007(12) -0.0030(11) -0.0010(12)
N4 0.0272(14) 0.0280(13) 0.0238(14) -0.0003(11) 0.0002(11) 0.0046(11)
N5 0.0282(14) 0.0330(14) 0.0258(15) 0.0017(11) -0.0011(11) 0.0080(11)
N6 0.0287(15) 0.0442(16) 0.0268(15) -0.0010(13) 0.0007(12) 0.0041(13)
C1 0.0256(16) 0.0265(15) 0.0234(17) 0.0026(12) 0.0013(12) 0.0011(12)
C2 0.0217(15) 0.0293(15) 0.0272(17) -0.0027(13) 0.0007(12) 0.0005(12)
C3 0.0313(18) 0.0375(18) 0.0296(19) -0.0039(14) 0.0017(14) -0.0051(14)
C4 0.0267(18) 0.049(2) 0.045(2) -0.0093(17) 0.0121(16) -0.0104(16)
C5 0.0250(17) 0.045(2) 0.040(2) -0.0157(16) 0.0020(15) 0.0019(15)
C6 0.0362(19) 0.0320(17) 0.037(2) -0.0032(15) 0.0035(15) 0.0069(15)
C7 0.0312(18) 0.0324(17) 0.037(2) 0.0024(15) 0.0077(15) 0.0017(14)
C8 0.0231(16) 0.0314(16) 0.0250(17) -0.0051(13) 0.0023(12) -0.0011(12)
C9 0.0228(16) 0.0347(17) 0.0304(18) -0.0034(14) 0.0014(13) 0.0022(13)
C10 0.0274(18) 0.050(2) 0.037(2) -0.0059(17) -0.0029(15) 0.0075(16)
C11 0.0270(18) 0.051(2) 0.048(2) -0.0117(18) -0.0033(16) -0.0058(16)
C12 0.0285(18) 0.0398(19) 0.044(2) -0.0070(16) 0.0046(15) -0.0065(15)
C13 0.0300(17) 0.0345(17) 0.0311(19) -0.0041(14) 0.0040(14) -0.0035(14)
C14 0.0278(17) 0.0372(18) 0.0331(19) 0.0031(15) 0.0001(14) 0.0050(14)
C15 0.046(2) 0.044(2) 0.044(2) 0.0057(17) 0.0098(18) 0.0107(17)
C16 0.041(2) 0.0377(19) 0.050(2) 0.0030(17) 0.0085(18) 0.0122(16)
C17 0.040(2) 0.0321(17) 0.032(2) -0.0024(14) -0.0005(15) -0.0080(15)
C18 0.059(3) 0.049(2) 0.044(2) 0.0082(19) 0.006(2) -0.010(2)
C19 0.047(2) 0.0333(18) 0.046(2) -0.0018(16) -0.0031(18) 0.0030(16)
C20 0.0264(17) 0.0359(18) 0.037(2) -0.0083(15) 0.0004(14) 0.0019(14)
C21 0.0304(18) 0.0420(19) 0.0291(19) -0.0061(15) -0.0007(14) -0.0036(15)
C22 0.0230(16) 0.0404(18) 0.0259(18) 0.0011(14) -0.0080(13) 0.0014(14)
C23 0.0321(19) 0.0401(19) 0.035(2) 0.0000(15) -0.0058(15) 0.0000(15)
C24 0.0308(19) 0.052(2) 0.043(2) 0.0089(18) -0.0021(16) -0.0076(17)
C25 0.0278(18) 0.056(2) 0.043(2) 0.0003(18) 0.0044(16) -0.0005(17)
C26 0.0286(18) 0.044(2) 0.042(2) -0.0027(16) 0.0004(15) 0.0060(15)
C27 0.0191(15) 0.0260(15) 0.0292(17) -0.0010(13) -0.0021(12) -0.0013(12)
C28 0.0201(15) 0.0323(16) 0.0254(17) -0.0028(13) -0.0046(12) 0.0056(13)
C29 0.0238(16) 0.0364(18) 0.0321(19) 0.0013(14) -0.0017(13) 0.0051(14)
C30 0.0270(17) 0.050(2) 0.033(2) 0.0025(16) 0.0036(14) 0.0075(16)
C31 0.0328(19) 0.051(2) 0.030(2) -0.0069(16) -0.0032(15) 0.0128(16)
C32 0.0355(19) 0.0364(18) 0.034(2) -0.0076(15) -0.0075(15) 0.0088(15)
C33 0.0241(17) 0.0344(17) 0.0334(19) -0.0022(14) -0.0006(14) 0.0024(13)
C34 0.0256(16) 0.0305(16) 0.0243(17) -0.0004(13) 0.0026(12) 0.0098(13)
C35 0.0323(18) 0.0314(17) 0.0319(19) 0.0002(14) 0.0048(14) 0.0066(14)
C36 0.045(2) 0.0386(19) 0.033(2) 0.0066(16) 0.0083(16) 0.0138(16)
C37 0.048(2) 0.051(2) 0.0278(19) 0.0065(17) -0.0006(16) 0.0219(19)
C38 0.0324(19) 0.051(2) 0.0284(19) -0.0059(16) -0.0036(14) 0.0130(16)
C39 0.0279(17) 0.0390(18) 0.0243(17) -0.0038(14) 0.0011(13) 0.0099(14)
C40 0.0350(19) 0.0352(18) 0.038(2) 0.0058(15) 0.0026(15) 0.0016(15)
C41 0.061(3) 0.059(3) 0.064(3) 0.003(2) 0.011(2) -0.019(2)
C42 0.056(3) 0.042(2) 0.052(3) -0.0038(19) -0.006(2) 0.0132(19)
C43 0.0279(17) 0.0396(18) 0.0295(19) -0.0049(15) -0.0021(14) 0.0014(14)
C44 0.040(2) 0.046(2) 0.038(2) -0.0074(17) -0.0036(16) 0.0047(17)
C45 0.0329(19) 0.048(2) 0.041(2) -0.0063(17) 0.0027(16) -0.0021(16)
C46 0.0348(19) 0.0342(17) 0.0298(19) 0.0018(14) -0.0014(14) 0.0107(14)
C47 0.0299(18) 0.0407(19) 0.033(2) 0.0019(15) -0.0076(14) 0.0079(15)
C48 0.0291(17) 0.0415(19) 0.0258(18) 0.0003(15) -0.0090(13) 0.0000(15)
C49 0.040(2) 0.042(2) 0.037(2) 0.0041(16) -0.0087(16) 0.0002(16)
C50 0.048(2) 0.059(3) 0.034(2) 0.0114(18) -0.0024(18) -0.016(2)
C51 0.037(2) 0.071(3) 0.033(2) 0.002(2) 0.0002(16) -0.004(2)
C52 0.036(2) 0.052(2) 0.030(2) -0.0039(17) -0.0007(15) 0.0043(17)

loop_
_atom_type_symbol
_atom_type_description
_atom_type_scat_dispersion_real
_atom_type_scat_dispersion_imag
_atom_type_scat_source
C C 0.0033 0.0016 'International Tables Vol C Tables 4.2.6.8 and 6.1.1.4'
H H 0.0000 0.0000 'International Tables Vol C Tables 4.2.6.8 and 6.1.1.4'
N N 0.0061 0.0033 'International Tables Vol C Tables 4.2.6.8 and 6.1.1.4'
Ca Ca 0.2262 0.3064 'International Tables Vol C Tables 4.2.6.8 and 6.1.1.4'

loop_
_geom_angle_atom_site_label_1
_geom_angle_atom_site_label_2
_geom_angle_atom_site_label_3
_geom_angle
N2 Ca1 N5 173.27(10)
N2 Ca1 N4 126.20(9)
N5 Ca1 N4 55.59(9)
N2 Ca1 N1 55.58(8)
N5 Ca1 N1 131.14(9)
N4 Ca1 N1 102.37(9)
N2 Ca1 N3 76.14(9)
N5 Ca1 N3 97.20(9)
N4 Ca1 N3 101.92(9)
N1 Ca1 N3 131.43(9)
N2 Ca1 N6 102.85(9)
N5 Ca1 N6 75.65(9)
N4 Ca1 N6 130.95(9)
N1 Ca1 N6 106.18(9)
N3 Ca1 N6 87.96(9)
N2 Ca1 C27 153.34(10)
N5 Ca1 C27 27.51(9)
N4 Ca1 C27 28.19(8)
N1 Ca1 C27 121.24(9)
N3 Ca1 C27 98.97(9)
N6 Ca1 C27 103.14(9)
N2 Ca1 C1 27.97(9)
N5 Ca1 C1 158.65(9)
N4 Ca1 C1 119.55(9)
N1 Ca1 C1 27.87(8)
N3 Ca1 C1 104.11(9)
N6 Ca1 C1 103.63(9)
C27 Ca1 C1 144.99(9)
C1 N1 C8 122.2(3)
C1 N1 Ca1 92.09(18)
C8 N1 Ca1 145.30(19)
C1 N2 C20 123.6(3)
C1 N2 Ca1 95.39(18)
C20 N2 Ca1 135.9(2)
C26 N3 C22 117.4(3)
C26 N3 Ca1 114.6(2)
C22 N3 Ca1 122.2(2)
C27 N4 C34 122.8(3)
C27 N4 Ca1 93.04(19)
C34 N4 Ca1 143.43(19)
C27 N5 C46 123.2(3)
C27 N5 Ca1 95.70(19)
C46 N5 Ca1 137.0(2)
C52 N6 C48 117.8(3)
C52 N6 Ca1 113.3(2)
C48 N6 Ca1 121.8(2)
N1 C1 N2 115.9(3)
N1 C1 C2 122.7(3)
N2 C1 C2 121.4(3)
N1 C1 Ca1 60.04(15)
N2 C1 Ca1 56.64(15)
C2 C1 Ca1 169.2(2)
C7 C2 C3 118.9(3)
C7 C2 C1 120.4(3)
C3 C2 C1 120.6(3)
C4 C3 C2 119.9(3)
C4 C3 H3A 120.1
C2 C3 H3A 120.1
C5 C4 C3 120.5(3)
C5 C4 H4A 119.7
C3 C4 H4A 119.7
C4 C5 C6 120.2(3)
C4 C5 H5A 119.9
C6 C5 H5A 119.9
C5 C6 C7 119.0(3)
C5 C6 H6A 120.5
C7 C6 H6A 120.5
C2 C7 C6 121.4(3)
C2 C7 H7A 119.3
C6 C7 H7A 119.3
C9 C8 N1 121.9(3)
C9 C8 C13 119.9(3)
N1 C8 C13 117.8(3)
C10 C9 C8 118.4(3)
C10 C9 C14 118.6(3)
C8 C9 C14 122.9(3)
C11 C10 C9 121.7(3)
C11 C10 H10A 119.1
C9 C10 H10A 119.1
C10 C11 C12 119.6(3)
C10 C11 H11A 120.2
C12 C11 H11A 120.2
C13 C12 C11 120.8(3)
C13 C12 H12A 119.6
C11 C12 H12A 119.6
C12 C13 C8 119.5(3)
C12 C13 C17 121.2(3)
C8 C13 C17 119.1(3)
C15 C14 C9 110.7(3)
C15 C14 C16 110.5(3)
C9 C14 C16 112.6(3)
C15 C14 H14A 107.6
C9 C14 H14A 107.6
C16 C14 H14A 107.6
C14 C15 H15A 109.5
C14 C15 H15B 109.5
H15A C15 H15B 109.5
C14 C15 H15C 109.5
H15A C15 H15C 109.5
H15B C15 H15C 109.5
C14 C16 H16A 109.5
C14 C16 H16B 109.5
H16A C16 H16B 109.5
C14 C16 H16C 109.5
H16A C16 H16C 109.5
H16B C16 H16C 109.5
C13 C17 C18 114.7(3)
C13 C17 C19 109.1(3)
C18 C17 C19 110.6(3)
C13 C17 H17A 107.4
C18 C17 H17A 107.4
C19 C17 H17A 107.4
C17 C18 H18A 109.5
C17 C18 H18B 109.5
H18A C18 H18B 109.5
C17 C18 H18C 109.5
H18A C18 H18C 109.5
H18B C18 H18C 109.5
C17 C19 H19A 109.5
C17 C19 H19B 109.5
H19A C19 H19B 109.5
C17 C19 H19C 109.5
H19A C19 H19C 109.5
H19B C19 H19C 109.5
N2 C20 C21 108.6(3)
N2 C20 H20A 110.0
C21 C20 H20A 110.0
N2 C20 H20B 110.0
C21 C20 H20B 110.0
H20A C20 H20B 108.4
C22 C21 C20 113.9(3)
C22 C21 H21A 108.8
C20 C21 H21A 108.8
C22 C21 H21B 108.8
C20 C21 H21B 108.8
H21A C21 H21B 107.7
N3 C22 C23 121.3(3)
N3 C22 C21 117.9(3)
C23 C22 C21 120.8(3)
C24 C23 C22 119.7(3)
C24 C23 H23A 120.1
C22 C23 H23A 120.1
C25 C24 C23 119.3(3)
C25 C24 H24A 120.3
C23 C24 H24A 120.3
C24 C25 C26 117.7(3)
C24 C25 H25A 121.2
C26 C25 H25A 121.2
N3 C26 C25 124.4(3)
N3 C26 H26A 117.8
C25 C26 H26A 117.8
N5 C27 N4 115.2(3)
N5 C27 C28 122.9(3)
N4 C27 C28 121.8(3)
N5 C27 Ca1 56.80(16)
N4 C27 Ca1 58.77(16)
C28 C27 Ca1 172.1(2)
C33 C28 C29 118.4(3)
C33 C28 C27 121.5(3)
C29 C28 C27 120.1(3)
C30 C29 C28 120.9(3)
C30 C29 H29A 119.5
C28 C29 H29A 119.5
C31 C30 C29 120.1(3)
C31 C30 H30A 120.0
C29 C30 H30A 120.0
C30 C31 C32 120.1(3)
C30 C31 H31A 119.9
C32 C31 H31A 119.9
C31 C32 C33 119.4(3)
C31 C32 H32A 120.3
C33 C32 H32A 120.3
C28 C33 C32 121.0(3)
C28 C33 H33A 119.5
C32 C33 H33A 119.5
C35 C34 N4 118.6(3)
C35 C34 C39 119.3(3)
N4 C34 C39 121.8(3)
C36 C35 C34 119.7(3)
C36 C35 C40 120.8(3)
C34 C35 C40 119.5(3)
C37 C36 C35 121.1(3)
C37 C36 H36A 119.5
C35 C36 H36A 119.5
C38 C37 C36 119.2(3)
C38 C37 H37A 120.4
C36 C37 H37A 120.4
C37 C38 C39 122.2(4)
C37 C38 H38A 118.9
C39 C38 H38A 118.9
C38 C39 C34 118.4(3)
C38 C39 C43 119.8(3)
C34 C39 C43 121.7(3)
C35 C40 C41 113.6(3)
C35 C40 C42 110.5(3)
C41 C40 C42 111.1(3)
C35 C40 H40A 107.1
C41 C40 H40A 107.1
C42 C40 H40A 107.1
C40 C41 H41A 109.5
C40 C41 H41B 109.5
H41A C41 H41B 109.5
C40 C41 H41C 109.5
H41A C41 H41C 109.5
H41B C41 H41C 109.5
C40 C42 H42A 109.5
C40 C42 H42B 109.5
H42A C42 H42B 109.5
C40 C42 H42C 109.5
H42A C42 H42C 109.5
H42B C42 H42C 109.5
C39 C43 C45 110.3(3)
C39 C43 C44 112.4(3)
C45 C43 C44 110.2(3)
C39 C43 H43A 107.9
C45 C43 H43A 107.9
C44 C43 H43A 107.9
C43 C44 H44A 109.5
C43 C44 H44B 109.5
H44A C44 H44B 109.5
C43 C44 H44C 109.5
H44A C44 H44C 109.5
H44B C44 H44C 109.5
C43 C45 H45A 109.5
C43 C45 H45B 109.5
H45A C45 H45B 109.5
C43 C45 H45C 109.5
H45A C45 H45C 109.5
H45B C45 H45C 109.5
N5 C46 C47 107.6(3)
N5 C46 H46A 110.2
C47 C46 H46A 110.2
N5 C46 H46B 110.2
C47 C46 H46B 110.2
H46A C46 H46B 108.5
C48 C47 C46 113.6(3)
C48 C47 H47A 108.9
C46 C47 H47A 108.9
C48 C47 H47B 108.9
C46 C47 H47B 108.9
H47A C47 H47B 107.7
N6 C48 C49 120.9(3)
N6 C48 C47 118.5(3)
C49 C48 C47 120.6(3)
C50 C49 C48 120.3(4)
C50 C49 H49A 119.9
C48 C49 H49A 119.9
C49 C50 C51 118.7(4)
C49 C50 H50A 120.7
C51 C50 H50A 120.7
C52 C51 C50 118.2(4)
C52 C51 H51A 120.9
C50 C51 H51A 120.9
N6 C52 C51 124.0(4)
N6 C52 H52A 118.0
C51 C52 H52A 118.0

loop_
_geom_bond_atom_site_label_1
_geom_bond_atom_site_label_2
_geom_bond_distance
Ca1 N2 2.387(3)
Ca1 N5 2.391(3)
Ca1 N4 2.435(3)
Ca1 N1 2.467(3)
Ca1 N3 2.551(3)
Ca1 N6 2.565(3)
Ca1 C27 2.843(3)
Ca1 C1 2.845(3)
N1 C1 1.331(4)
N1 C8 1.412(4)
N2 C1 1.341(4)
N2 C20 1.435(4)
N3 C26 1.329(4)
N3 C22 1.355(4)
N4 C27 1.345(4)
N4 C34 1.409(4)
N5 C27 1.320(4)
N5 C46 1.445(4)
N6 C52 1.341(4)
N6 C48 1.345(4)
C1 C2 1.495(4)
C2 C7 1.377(4)
C2 C3 1.393(4)
C3 C4 1.392(5)
C3 H3A 0.9500
C4 C5 1.375(5)
C4 H4A 0.9500
C5 C6 1.384(5)
C5 H5A 0.9500
C6 C7 1.395(5)
C6 H6A 0.9500
C7 H7A 0.9500
C8 C9 1.406(4)
C8 C13 1.412(4)
C9 C10 1.402(5)
C9 C14 1.523(5)
C10 C11 1.372(5)
C10 H10A 0.9500
C11 C12 1.389(5)
C11 H11A 0.9500
C12 C13 1.384(5)
C12 H12A 0.9500
C13 C17 1.521(5)
C14 C15 1.523(5)
C14 C16 1.534(5)
C14 H14A 1.0000
C15 H15A 0.9800
C15 H15B 0.9800
C15 H15C 0.9800
C16 H16A 0.9800
C16 H16B 0.9800
C16 H16C 0.9800
C17 C18 1.522(5)
C17 C19 1.536(5)
C17 H17A 1.0000
C18 H18A 0.9800
C18 H18B 0.9800
C18 H18C 0.9800
C19 H19A 0.9800
C19 H19B 0.9800
C19 H19C 0.9800
C20 C21 1.532(5)
C20 H20A 0.9900
C20 H20B 0.9900
C21 C22 1.498(5)
C21 H21A 0.9900
C21 H21B 0.9900
C22 C23 1.392(5)
C23 C24 1.378(5)
C23 H23A 0.9500
C24 C25 1.371(5)
C24 H24A 0.9500
C25 C26 1.388(5)
C25 H25A 0.9500
C26 H26A 0.9500
C27 C28 1.495(4)
C28 C33 1.387(4)
C28 C29 1.389(5)
C29 C30 1.385(5)
C29 H29A 0.9500
C30 C31 1.372(5)
C30 H30A 0.9500
C31 C32 1.389(5)
C31 H31A 0.9500
C32 C33 1.390(5)
C32 H32A 0.9500
C33 H33A 0.9500
C34 C35 1.406(4)
C34 C39 1.420(5)
C35 C36 1.385(5)
C35 C40 1.518(5)
C36 C37 1.381(5)
C36 H36A 0.9500
C37 C38 1.376(5)
C37 H37A 0.9500
C38 C39 1.384(5)
C38 H38A 0.9500
C39 C43 1.521(5)
C40 C41 1.525(5)
C40 C42 1.536(5)
C40 H40A 1.0000
C41 H41A 0.9800
C41 H41B 0.9800
C41 H41C 0.9800
C42 H42A 0.9800
C42 H42B 0.9800
C42 H42C 0.9800
C43 C45 1.528(5)
C43 C44 1.528(5)
C43 H43A 1.0000
C44 H44A 0.9800
C44 H44B 0.9800
C44 H44C 0.9800
C45 H45A 0.9800
C45 H45B 0.9800
C45 H45C 0.9800
C46 C47 1.535(5)
C46 H46A 0.9900
C46 H46B 0.9900
C47 C48 1.500(5)
C47 H47A 0.9900
C47 H47B 0.9900
C48 C49 1.393(5)
C49 C50 1.373(5)
C49 H49A 0.9500
C50 C51 1.379(6)
C50 H50A 0.9500
C51 C52 1.374(5)
C51 H51A 0.9500
C52 H52A 0.9500
